data_2224016
loop_
_publ_author_name
'Tang, Chunbao'

_publ_section_title Aqua{5,5'-dimethoxy-2,2-[ethane-1,2-diylbis(nitrilomethylidyne)]diphenolato}nickel(II)
_journal_coeditor_code SJ2661
_journal_issue 11
_journal_name_full 'Acta Crystallographica Section E'
_journal_page_first m1278
_journal_paper_doi 10.1107/S1600536809039129
_journal_volume 65
_journal_year 2009
_chemical_formula_iupac '[Ni(C~18~H~18~N~2~O~4~)(H~2~O)]'
_chemical_formula_moiety 'C18 H20 N2 Ni O5'
_chemical_formula_sum 'C18 H20 N2 Ni O5'
_chemical_formula_weight 403.07
_chemical_name_systematic
;
Aqua{5,5'-dimethoxy-2,2-[ethane-1,2-\
diylbis(nitrilomethylidyne)]diphenolato}nickel(II)
;
_space_group_IT_number 62
_symmetry_cell_setting orthorhombic
_symmetry_space_group_name_Hall '-P 2ac 2n'
_symmetry_space_group_name_H-M 'P n m a'
_atom_sites_solution_hydrogens geom
_atom_sites_solution_primary direct
_atom_sites_solution_secondary difmap
_audit_creation_method SHELXL-97
_cell_angle_alpha 90.00
_cell_angle_beta 90.00
_cell_angle_gamma 90.00
_cell_formula_units_Z 4
_cell_length_a 8.7698(3)
_cell_length_b 27.0608(9)
_cell_length_c 7.4731(2)
_cell_measurement_reflns_used 4326
_cell_measurement_temperature 298(2)
_cell_measurement_theta_max 29.20
_cell_measurement_theta_min 2.25
_cell_volume 1773.50(10)
_computing_cell_refinement 'SAINT (Bruker, 2002)'
_computing_data_collection 'SMART (Bruker, 2002)'
_computing_data_reduction 'SAINT (Bruker, 2002)'
_computing_molecular_graphics 'SHELXTL (Sheldrick, 2008)'
_computing_publication_material 'SHELXTL (Sheldrick, 2008)'
_computing_structure_refinement 'SHELXL-97 (Sheldrick, 2008)'
_computing_structure_solution 'SHELXS-97 (Sheldrick, 2008)'
_diffrn_ambient_temperature 298(2)
_diffrn_measured_fraction_theta_full 0.998
_diffrn_measured_fraction_theta_max 0.998
_diffrn_measurement_device_type 'Bruker SMART CCD area detector'
_diffrn_measurement_method '\w scans'
_diffrn_radiation_monochromator graphite
_diffrn_radiation_source 'fine-focus sealed tube'
_diffrn_radiation_type MoK\a
_diffrn_radiation_wavelength 0.71073
_diffrn_reflns_av_R_equivalents 0.0232
_diffrn_reflns_av_sigmaI/netI 0.0153
_diffrn_reflns_limit_h_max 11
_diffrn_reflns_limit_h_min -10
_diffrn_reflns_limit_k_max 32
_diffrn_reflns_limit_k_min -34
_diffrn_reflns_limit_l_max 8
_diffrn_reflns_limit_l_min -9
_diffrn_reflns_number 9937
_diffrn_reflns_theta_full 27.00
_diffrn_reflns_theta_max 27.00
_diffrn_reflns_theta_min 2.83
_diffrn_standards_number 0
_exptl_absorpt_coefficient_mu 1.126
_exptl_absorpt_correction_T_max 0.8317
_exptl_absorpt_correction_T_min 0.8230
_exptl_absorpt_correction_type multi-scan
_exptl_absorpt_process_details '(SADABS; Sheldrick, 1996)'
_exptl_crystal_colour green
_exptl_crystal_density_diffrn 1.510
_exptl_crystal_density_method 'not measured'
_exptl_crystal_description block
_exptl_crystal_F_000 840
_exptl_crystal_size_max 0.18
_exptl_crystal_size_mid 0.17
_exptl_crystal_size_min 0.17
_refine_diff_density_max 0.389
_refine_diff_density_min -0.457
_refine_ls_extinction_method none
_refine_ls_goodness_of_fit_ref 1.044
_refine_ls_hydrogen_treatment mixed
_refine_ls_matrix_type full
_refine_ls_number_parameters 125
_refine_ls_number_reflns 1978
_refine_ls_number_restraints 1
_refine_ls_restrained_S_all 1.043
_refine_ls_R_factor_all 0.0396
_refine_ls_R_factor_gt 0.0342
_refine_ls_shift/su_max 0.001
_refine_ls_shift/su_max_lt 0.001
_refine_ls_shift/su_mean <0.001
_refine_ls_structure_factor_coef Fsqd
_refine_ls_weighting_details 'calc w=1/[\s^2^(Fo^2^)+(0.0327P)^2^+1.6368P] where P=(Fo^2^+2Fc^2^)/3'
_refine_ls_weighting_scheme calc
_refine_ls_wR_factor_gt 0.0817
_refine_ls_wR_factor_ref 0.0848
_reflns_number_gt 1762
_reflns_number_total 1978
_reflns_threshold_expression 'I > 2\s(I)'
_cod_data_source_file sj2661.cif
_cod_data_source_block I
_cod_database_code 2224016
_cod_database_fobs_code 2224016

loop_
_symmetry_equiv_pos_as_xyz
'x, y, z'
'-x+1/2, -y, z+1/2'
'-x, y+1/2, -z'
'x+1/2, -y+1/2, -z+1/2'
'-x, -y, -z'
'x-1/2, y, -z-1/2'
'x, -y-1/2, z'
'-x-1/2, y-1/2, z-1/2'

loop_
_atom_site_type_symbol
_atom_site_label
_atom_site_fract_x
_atom_site_fract_y
_atom_site_fract_z
_atom_site_U_iso_or_equiv
_atom_site_adp_type
_atom_site_calc_flag
_atom_site_refinement_flags
_atom_site_occupancy
_atom_site_disorder_assembly
_atom_site_disorder_group
Ni Ni1 0.04557(4) 0.2500 1.04045(5) 0.03460(13) Uani d S 1 . .
N N1 0.1893(2) 0.29806(9) 0.9426(3) 0.0540(5) Uani d . 1 . .
O O1 -0.10331(18) 0.30124(6) 1.0871(2) 0.0459(4) Uani d . 1 . .
O O2 -0.3611(2) 0.45495(6) 1.0277(2) 0.0558(5) Uani d . 1 . .
O O3 0.1380(3) 0.2500 1.3276(3) 0.0467(5) Uani d SD 1 . .
C C1 0.0251(3) 0.36946(9) 0.9443(3) 0.0425(5) Uani d . 1 . .
C C2 -0.1014(3) 0.34714(8) 1.0324(3) 0.0379(5) Uani d . 1 . .
C C3 -0.2323(3) 0.37628(8) 1.0615(3) 0.0412(5) Uani d . 1 . .
H H3A -0.3160 0.3625 1.1197 0.049 Uiso calc R 1 . .
C C4 -0.2387(3) 0.42474(9) 1.0054(3) 0.0440(5) Uani d . 1 . .
C C5 -0.1154(3) 0.44666(9) 0.9178(3) 0.0535(6) Uani d . 1 . .
H H5 -0.1204 0.4793 0.8791 0.064 Uiso calc R 1 . .
C C6 0.0129(3) 0.41896(9) 0.8904(3) 0.0519(6) Uani d . 1 . .
H H6 0.0958 0.4336 0.8336 0.062 Uiso calc R 1 . .
C C7 0.1637(3) 0.34352(10) 0.9075(3) 0.0501(6) Uani d . 1 . .
H H7 0.2418 0.3613 0.8532 0.060 Uiso calc R 1 . .
C C8 0.3344(3) 0.27498(13) 0.8944(7) 0.1204(18) Uani d . 1 . .
H H8A 0.3633 0.2863 0.7760 0.144 Uiso calc R 1 . .
H H8B 0.4119 0.2863 0.9774 0.144 Uiso calc R 1 . .
C C9 -0.4961(3) 0.43441(10) 1.1044(4) 0.0623(7) Uani d . 1 . .
H H9A -0.5306 0.4073 1.0321 0.093 Uiso calc R 1 . .
H H9B -0.5740 0.4593 1.1096 0.093 Uiso calc R 1 . .
H H9C -0.4743 0.4228 1.2231 0.093 Uiso calc R 1 . .
H H3 0.194(3) 0.2744(7) 1.355(4) 0.080 Uiso d D 1 . .

loop_
_atom_site_aniso_label
_atom_site_aniso_U_11
_atom_site_aniso_U_22
_atom_site_aniso_U_33
_atom_site_aniso_U_12
_atom_site_aniso_U_13
_atom_site_aniso_U_23
Ni1 0.02532(19) 0.0415(2) 0.0369(2) 0.000 0.00467(15) 0.000
N1 0.0328(10) 0.0682(14) 0.0611(13) -0.0012(9) 0.0092(9) 0.0186(11)
O1 0.0374(8) 0.0394(8) 0.0610(10) -0.0007(7) 0.0115(7) 0.0110(7)
O2 0.0664(11) 0.0380(9) 0.0631(11) 0.0067(8) 0.0063(9) 0.0083(8)
O3 0.0341(12) 0.0514(14) 0.0545(14) 0.000 -0.0101(11) 0.000
C1 0.0450(12) 0.0462(12) 0.0363(11) -0.0125(10) 0.0011(9) 0.0016(10)
C2 0.0390(11) 0.0389(11) 0.0360(10) -0.0064(9) -0.0016(9) 0.0025(9)
C3 0.0421(12) 0.0373(11) 0.0443(12) -0.0050(9) 0.0034(10) 0.0022(9)
C4 0.0555(14) 0.0387(12) 0.0378(11) -0.0029(10) -0.0022(10) 0.0006(9)
C5 0.0708(17) 0.0381(12) 0.0518(14) -0.0100(12) 0.0048(13) 0.0077(11)
C6 0.0578(15) 0.0502(14) 0.0478(13) -0.0181(12) 0.0072(12) 0.0067(11)
C7 0.0397(12) 0.0629(16) 0.0478(13) -0.0120(11) 0.0051(10) 0.0133(12)
C8 0.0448(16) 0.104(3) 0.212(5) 0.0225(16) 0.056(2) 0.079(3)
C9 0.0617(16) 0.0539(15) 0.0713(18) 0.0134(13) 0.0116(15) 0.0120(14)

loop_
_atom_type_symbol
_atom_type_description
_atom_type_scat_dispersion_real
_atom_type_scat_dispersion_imag
_atom_type_scat_source
C C 0.0033 0.0016 'International Tables Vol C Tables 4.2.6.8 and 6.1.1.4'
H H 0.0000 0.0000 'International Tables Vol C Tables 4.2.6.8 and 6.1.1.4'
N N 0.0061 0.0033 'International Tables Vol C Tables 4.2.6.8 and 6.1.1.4'
O O 0.0106 0.0060 'International Tables Vol C Tables 4.2.6.8 and 6.1.1.4'
Ni Ni 0.3393 1.1124 'International Tables Vol C Tables 4.2.6.8 and 6.1.1.4'

loop_
_geom_angle_atom_site_label_1
_geom_angle_atom_site_label_2
_geom_angle_atom_site_label_3
_geom_angle_site_symmetry_1
_geom_angle_site_symmetry_3
_geom_angle
_geom_angle_publ_flag
O1 Ni1 O1 7_565 . 91.47(9) ?
O1 Ni1 N1 7_565 7_565 91.48(8) ?
O1 Ni1 N1 . 7_565 168.38(9) ?
O1 Ni1 N1 7_565 . 168.38(9) ?
O1 Ni1 N1 . . 91.48(8) ?
N1 Ni1 N1 7_565 . 83.49(13) ?
O1 Ni1 O3 7_565 . 94.00(7) ?
O1 Ni1 O3 . . 94.00(7) ?
N1 Ni1 O3 7_565 . 97.00(8) ?
N1 Ni1 O3 . . 97.00(8) ?
C7 N1 C8 . . 120.9(2) ?
C7 N1 Ni1 . . 127.17(17) ?
C8 N1 Ni1 . . 111.69(19) ?
C2 O1 Ni1 . . 127.95(14) ?
C4 O2 C9 . . 118.01(19) ?
Ni1 O3 H3 . . 115(2) ?
C6 C1 C2 . . 118.6(2) ?
C6 C1 C7 . . 118.6(2) ?
C2 C1 C7 . . 122.8(2) ?
O1 C2 C3 . . 118.17(19) ?
O1 C2 C1 . . 123.9(2) ?
C3 C2 C1 . . 117.9(2) ?
C4 C3 C2 . . 121.2(2) ?
C4 C3 H3A . . 119.4 ?
C2 C3 H3A . . 119.4 ?
O2 C4 C3 . . 124.6(2) ?
O2 C4 C5 . . 114.4(2) ?
C3 C4 C5 . . 121.0(2) ?
C6 C5 C4 . . 118.3(2) ?
C6 C5 H5 . . 120.8 ?
C4 C5 H5 . . 120.8 ?
C5 C6 C1 . . 122.9(2) ?
C5 C6 H6 . . 118.6 ?
C1 C6 H6 . . 118.6 ?
N1 C7 C1 . . 125.6(2) ?
N1 C7 H7 . . 117.2 ?
C1 C7 H7 . . 117.2 ?
C8 C8 N1 7_565 . 115.27(16) ?
C8 C8 H8A 7_565 . 108.5 ?
N1 C8 H8A . . 108.5 ?
C8 C8 H8B 7_565 . 108.5 ?
N1 C8 H8B . . 108.5 ?
H8A C8 H8B . . 107.5 ?
O2 C9 H9A . . 109.5 ?
O2 C9 H9B . . 109.5 ?
H9A C9 H9B . . 109.5 ?
O2 C9 H9C . . 109.5 ?
H9A C9 H9C . . 109.5 ?
H9B C9 H9C . . 109.5 ?

loop_
_geom_bond_atom_site_label_1
_geom_bond_atom_site_label_2
_geom_bond_site_symmetry_2
_geom_bond_distance
_geom_bond_publ_flag
Ni1 O1 7_565 1.9363(16) ?
Ni1 O1 . 1.9363(16) ?
Ni1 N1 7_565 1.953(2) ?
Ni1 N1 . 1.953(2) ?
Ni1 O3 . 2.294(2) ?
N1 C7 . 1.278(3) ?
N1 C8 . 1.463(3) ?
O1 C2 . 1.308(3) ?
O2 C4 . 1.359(3) ?
O2 C9 . 1.428(3) ?
O3 H3 . 0.847(10) ?
C1 C6 . 1.403(3) ?
C1 C2 . 1.424(3) ?
C1 C7 . 1.430(3) ?
C2 C3 . 1.410(3) ?
C3 C4 . 1.378(3) ?
C3 H3A . 0.9300 ?
C4 C5 . 1.396(3) ?
C5 C6 . 1.367(4) ?
C5 H5 . 0.9300 ?
C6 H6 . 0.9300 ?
C7 H7 . 0.9300 ?
C8 C8 7_565 1.352(7) ?
C8 H8A . 0.9700 ?
C8 H8B . 0.9700 ?
C9 H9A . 0.9600 ?
C9 H9B . 0.9600 ?
C9 H9C . 0.9600 ?

loop_
_geom_hbond_atom_site_label_D
_geom_hbond_atom_site_label_H
_geom_hbond_atom_site_label_A
_geom_hbond_site_symmetry_A
_geom_hbond_distance_DH
_geom_hbond_distance_HA
_geom_hbond_distance_DA
_geom_hbond_angle_DHA
O3 H3 O1 6_658 0.847(10) 1.969(17) 2.734(2) 150(3)
